data_4344005
loop_
_publ_author_name
'Yang, Hui'
'Hu, Chun-Li'
'Xu, Xiang'
'Mao, Jiang-Gao'

_publ_section_title
;
 Series of SHG Materials Based on Lanthanide Borate-Acetate Mixed Anion
 Compounds.
;
_journal_issue 15
_journal_name_full 'Inorganic chemistry'
_journal_page_first 7516
_journal_page_last 7523
_journal_paper_doi 10.1021/acs.inorgchem.5b01126
_journal_volume 54
_journal_year 2015
_chemical_formula_sum 'C4 H7 B5 La2 O14'
_chemical_formula_weight 610.97
_chemical_name_systematic
; 
 ? 
;
_space_group_IT_number 9
_symmetry_cell_setting monoclinic
_symmetry_space_group_name_Hall 'C -2yc'
_symmetry_space_group_name_H-M 'C 1 c 1'
_atom_sites_solution_hydrogens geom
_atom_sites_solution_primary direct
_atom_sites_solution_secondary difmap
_audit_creation_method SHELXL-97
_cell_angle_alpha 90.00
_cell_angle_beta 90.540(6)
_cell_angle_gamma 90.00
_cell_formula_units_Z 4
_cell_length_a 10.9596(7)
_cell_length_b 20.2634(12)
_cell_length_c 6.4760(3)
_cell_measurement_reflns_used 2394
_cell_measurement_temperature 293(2)
_cell_measurement_theta_max 27.0378
_cell_measurement_theta_min 3.1395
_cell_volume 1438.12(14)
_computing_structure_refinement 'SHELXL-97 (Sheldrick, 1997)'
_computing_structure_solution 'SHELXS-97 (Sheldrick, 1990)'
_diffrn_ambient_temperature 293(2)
_diffrn_measured_fraction_theta_full 0.992
_diffrn_measured_fraction_theta_max 0.992
_diffrn_measurement_device_type 'SuperNova, Dual, Cu at zero, Atlas'
_diffrn_radiation_monochromator graphite
_diffrn_radiation_source 'fine-focus sealed tube'
_diffrn_radiation_type MoK\a
_diffrn_radiation_wavelength 0.71073
_diffrn_reflns_av_R_equivalents 0.0495
_diffrn_reflns_av_sigmaI/netI 0.0786
_diffrn_reflns_limit_h_max 14
_diffrn_reflns_limit_h_min -13
_diffrn_reflns_limit_k_max 25
_diffrn_reflns_limit_k_min -25
_diffrn_reflns_limit_l_max 8
_diffrn_reflns_limit_l_min -7
_diffrn_reflns_number 5080
_diffrn_reflns_theta_full 27.10
_diffrn_reflns_theta_max 27.10
_diffrn_reflns_theta_min 3.54
_exptl_absorpt_coefficient_mu 5.935
_exptl_absorpt_correction_T_max 1.00000
_exptl_absorpt_correction_T_min 0.81454
_exptl_absorpt_correction_type multi-scan
_exptl_crystal_colour Colorless
_exptl_crystal_density_diffrn 2.822
_exptl_crystal_density_method 'not measured'
_exptl_crystal_description rod
_exptl_crystal_F_000 1128
_exptl_crystal_size_max 0.35
_exptl_crystal_size_mid 0.03
_exptl_crystal_size_min 0.03
_refine_diff_density_max 1.282
_refine_diff_density_min -1.117
_refine_diff_density_rms 0.197
_refine_ls_abs_structure_details 'Flack H D (1983), Acta Cryst. A39, 876-881'
_refine_ls_abs_structure_Flack -0.07(3)
_refine_ls_extinction_method none
_refine_ls_goodness_of_fit_ref 1.023
_refine_ls_hydrogen_treatment mixed
_refine_ls_matrix_type full
_refine_ls_number_parameters 226
_refine_ls_number_reflns 2530
_refine_ls_number_restraints 50
_refine_ls_restrained_S_all 1.025
_refine_ls_R_factor_all 0.0454
_refine_ls_R_factor_gt 0.0399
_refine_ls_shift/su_max 0.001
_refine_ls_shift/su_mean 0.000
_refine_ls_structure_factor_coef Fsqd
_refine_ls_weighting_details 'calc w=1/[\s^2^(Fo^2^)+(0.0270P)^2^+0.0000P] where P=(Fo^2^+2Fc^2^)/3'
_refine_ls_weighting_scheme calc
_refine_ls_wR_factor_gt 0.0767
_refine_ls_wR_factor_ref 0.0813
_reflns_number_gt 2305
_reflns_number_total 2530
_reflns_threshold_expression >2sigma(I)
_cod_data_source_file ic5b01126_si_002.cif
_cod_data_source_block 4
_cod_depositor_comments 'Adding full bibliography for 4344002--4344007.cif.'
_cod_original_sg_symbol_H-M Cc
_cod_database_code 4344005

loop_
_symmetry_equiv_pos_as_xyz
'x, y, z'
'x, -y, z+1/2'
'x+1/2, y+1/2, z'
'x+1/2, -y+1/2, z+1/2'

loop_
_atom_site_label
_atom_site_type_symbol
_atom_site_fract_x
_atom_site_fract_y
_atom_site_fract_z
_atom_site_U_iso_or_equiv
_atom_site_adp_type
_atom_site_occupancy
_atom_site_symmetry_multiplicity
_atom_site_calc_flag
_atom_site_refinement_flags
La1 La 0.13082(5) 0.25606(2) 0.16530(6) 0.01479(11) Uani 1 1 d .
La2 La 0.36351(6) 0.43163(2) 0.33279(7) 0.02184(12) Uani 1 1 d .
B1 B 0.2978(8) 0.2925(4) 0.6786(13) 0.0104(17) Uani 1 1 d U
B2 B 0.3817(10) 0.4020(5) 0.7848(14) 0.020(2) Uani 1 1 d .
B3 B 0.3881(8) 0.3080(4) 1.0238(12) 0.009(2) Uani 1 1 d .
B4 B 0.0717(9) 0.2586(5) 0.6287(14) 0.015(2) Uani 1 1 d .
B5 B 0.3973(8) 0.2452(4) 0.3690(13) 0.0094(17) Uani 1 1 d U
C1 C 0.1285(8) 0.4329(5) 0.0507(14) 0.0235(18) Uani 1 1 d U
C2 C 0.0215(11) 0.4373(6) -0.095(2) 0.066(4) Uani 1 1 d .
H2A H -0.0340 0.4017 -0.0682 0.098 Uiso 1 1 calc R
H2B H 0.0497 0.4341 -0.2349 0.098 Uiso 1 1 calc R
H2C H -0.0194 0.4787 -0.0763 0.098 Uiso 1 1 calc R
C3 C 0.6482(12) 0.3969(6) 0.4143(19) 0.053(2) Uani 1 1 d U
C4 C 0.7833(15) 0.4034(10) 0.398(3) 0.112(6) Uani 1 1 d U
H4A H 0.8025 0.4411 0.3141 0.168 Uiso 1 1 calc R
H4B H 0.8161 0.3644 0.3353 0.168 Uiso 1 1 calc R
H4C H 0.8183 0.4090 0.5330 0.168 Uiso 1 1 calc R
O1 O 0.1835(5) 0.2770(3) 0.5660(8) 0.0162(12) Uani 1 1 d U
O2 O 0.3186(5) 0.3634(3) 0.6445(8) 0.0163(14) Uani 1 1 d .
O3 O 0.2885(5) 0.2801(3) 0.8994(8) 0.0134(13) Uani 1 1 d .
O4 O 0.4128(6) 0.4626(3) 0.7171(9) 0.0234(15) Uani 1 1 d .
O5 O 0.4047(6) 0.3786(3) 0.9799(9) 0.0192(15) Uani 1 1 d .
O6 O 0.0033(5) 0.2283(3) 0.4817(8) 0.0199(15) Uani 1 1 d .
O7 O 0.3585(5) 0.3018(3) 0.2448(8) 0.0146(13) Uani 1 1 d .
O8 O 0.5285(5) 0.2285(3) 0.3190(9) 0.0171(12) Uani 1 1 d U
O9 O 0.3146(5) 0.1916(3) 0.2998(9) 0.0220(15) Uani 1 1 d .
H9A H 0.2753 0.2039 0.1985 0.033 Uiso 1 1 calc R
O10 O 0.3981(5) 0.2543(3) 0.5862(9) 0.0148(13) Uani 1 1 d U
O11 O 0.2102(6) 0.4767(3) 0.0427(10) 0.0373(19) Uani 1 1 d .
O12 O 0.1387(7) 0.3848(3) 0.1734(12) 0.0350(17) Uani 1 1 d .
O13 O 0.5860(8) 0.4294(5) 0.3022(14) 0.075(3) Uani 1 1 d .
O14 O 0.6129(7) 0.3528(4) 0.5303(15) 0.063(3) Uani 1 1 d .

loop_
_atom_site_aniso_label
_atom_site_aniso_U_11
_atom_site_aniso_U_22
_atom_site_aniso_U_33
_atom_site_aniso_U_23
_atom_site_aniso_U_13
_atom_site_aniso_U_12
La1 0.0109(2) 0.0235(2) 0.00989(18) -0.0004(2) 0.00009(15) -0.0024(2)
La2 0.0377(3) 0.0169(2) 0.01088(19) 0.0013(2) -0.00156(19) -0.0045(2)
B1 0.012(3) 0.011(3) 0.008(2) -0.001(2) -0.002(2) 0.000(2)
B2 0.021(5) 0.019(5) 0.020(6) -0.006(4) 0.003(4) 0.004(4)
B3 0.012(4) 0.011(4) 0.004(4) -0.005(3) -0.002(3) 0.004(4)
B4 0.010(5) 0.025(5) 0.010(4) 0.007(4) -0.002(4) -0.001(4)
B5 0.009(3) 0.011(2) 0.008(3) 0.004(2) 0.001(2) 0.005(2)
C1 0.024(3) 0.022(3) 0.024(3) -0.003(2) -0.002(2) 0.001(2)
C2 0.053(8) 0.041(7) 0.102(11) 0.021(7) -0.031(8) -0.011(6)
C3 0.051(3) 0.053(3) 0.055(3) 0.004(2) -0.002(2) 0.001(2)
C4 0.073(10) 0.135(12) 0.128(11) 0.031(10) -0.005(9) -0.004(10)
O1 0.015(2) 0.021(2) 0.012(2) -0.0022(18) -0.0017(17) -0.0042(18)
O2 0.023(3) 0.012(3) 0.014(3) 0.006(2) -0.011(2) -0.009(2)
O3 0.006(3) 0.025(3) 0.009(3) 0.003(2) 0.003(2) 0.003(2)
O4 0.030(4) 0.019(3) 0.021(3) -0.003(3) 0.002(3) 0.004(3)
O5 0.026(3) 0.018(3) 0.013(3) 0.002(3) -0.002(3) -0.005(3)
O6 0.011(3) 0.037(4) 0.012(3) -0.004(3) 0.001(2) -0.001(3)
O7 0.010(3) 0.022(3) 0.011(2) 0.003(2) 0.002(2) 0.001(2)
O8 0.014(2) 0.022(2) 0.015(2) 0.0011(18) 0.0008(17) 0.0070(18)
O9 0.018(3) 0.031(3) 0.017(3) 0.001(3) 0.000(3) -0.006(3)
O10 0.012(2) 0.018(2) 0.014(2) -0.0014(17) 0.0016(18) 0.0049(17)
O11 0.034(4) 0.036(4) 0.042(4) 0.000(3) -0.009(3) -0.006(3)
O12 0.034(4) 0.037(4) 0.035(4) -0.011(4) 0.006(3) -0.001(4)
O13 0.066(6) 0.091(7) 0.066(6) 0.010(5) -0.033(5) 0.033(5)
O14 0.047(6) 0.043(5) 0.100(6) 0.033(5) 0.003(5) -0.009(4)

loop_
_atom_type_symbol
_atom_type_description
_atom_type_scat_dispersion_real
_atom_type_scat_dispersion_imag
_atom_type_scat_source
B B 0.0013 0.0007 'International Tables Vol C Tables 4.2.6.8 and 6.1.1.4'
H H 0.0000 0.0000 'International Tables Vol C Tables 4.2.6.8 and 6.1.1.4'
C C 0.0033 0.0016 'International Tables Vol C Tables 4.2.6.8 and 6.1.1.4'
O O 0.0106 0.0060 'International Tables Vol C Tables 4.2.6.8 and 6.1.1.4'
La La -0.2871 2.4523 'International Tables Vol C Tables 4.2.6.8 and 6.1.1.4'

loop_
_geom_angle_atom_site_label_1
_geom_angle_atom_site_label_2
_geom_angle_atom_site_label_3
_geom_angle
_geom_angle_site_symmetry_1
_geom_angle_site_symmetry_3
O14 La1 O3 89.0(3) 4_454 1_554
O14 La1 O8 75.7(3) 4_454 4_454
O3 La1 O8 70.55(17) 1_554 4_454
O14 La1 O9 73.3(2) 4_454 .
O3 La1 O9 77.63(18) 1_554 .
O8 La1 O9 135.43(19) 4_454 .
O14 La1 O6 92.7(3) 4_454 .
O3 La1 O6 169.41(17) 1_554 .
O8 La1 O6 119.99(18) 4_454 .
O9 La1 O6 92.84(19) . .
O14 La1 O10 77.1(2) 4_454 4_454
O3 La1 O10 124.22(17) 1_554 4_454
O8 La1 O10 53.70(18) 4_454 4_454
O9 La1 O10 142.69(18) . 4_454
O6 La1 O10 66.30(17) . 4_454
O14 La1 O12 159.4(3) 4_454 .
O3 La1 O12 78.3(2) 1_554 .
O8 La1 O12 84.7(2) 4_454 .
O9 La1 O12 118.7(2) . .
O6 La1 O12 102.8(2) . .
O10 La1 O12 96.7(2) 4_454 .
O14 La1 O1 121.2(3) 4_454 .
O3 La1 O1 119.41(17) 1_554 .
O8 La1 O1 158.53(18) 4_454 .
O9 La1 O1 65.72(18) . .
O6 La1 O1 51.25(17) . .
O10 La1 O1 113.81(18) 4_454 .
O12 La1 O1 79.4(2) . .
O14 La1 O7 117.4(2) 4_454 .
O3 La1 O7 54.69(16) 1_554 .
O8 La1 O7 121.92(17) 4_454 .
O9 La1 O7 52.16(17) . .
O6 La1 O7 115.67(16) . .
O10 La1 O7 164.56(17) 4_454 .
O12 La1 O7 67.9(2) . .
O1 La1 O7 64.72(16) . .
O14 La1 B4 110.9(3) 4_454 .
O3 La1 B4 145.3(2) 1_554 .
O8 La1 B4 140.4(2) 4_454 .
O9 La1 B4 81.3(2) . .
O6 La1 B4 25.7(2) . .
O10 La1 B4 88.8(2) 4_454 .
O12 La1 B4 88.3(3) . .
O1 La1 B4 25.9(2) . .
O7 La1 B4 90.6(2) . .
O14 La1 B3 105.9(3) 4_454 1_554
O3 La1 B3 26.98(19) 1_554 1_554
O8 La1 B3 95.2(2) 4_454 1_554
O9 La1 B3 64.2(2) . 1_554
O6 La1 B3 143.52(19) . 1_554
O10 La1 B3 147.78(19) 4_454 1_554
O12 La1 B3 69.1(2) . 1_554
O1 La1 B3 92.48(19) . 1_554
O7 La1 B3 27.85(18) . 1_554
B4 La1 B3 118.3(2) . 1_554
O14 La1 B5 73.0(3) 4_454 4_454
O3 La1 B5 98.24(19) 1_554 4_454
O8 La1 B5 27.8(2) 4_454 4_454
O9 La1 B5 146.1(2) . 4_454
O6 La1 B5 92.2(2) . 4_454
O10 La1 B5 26.0(2) 4_454 4_454
O12 La1 B5 92.6(2) . 4_454
O1 La1 B5 138.4(2) . 4_454
O7 La1 B5 148.36(19) . 4_454
B4 La1 B5 114.4(2) . 4_454
B3 La1 B5 122.9(2) 1_554 4_454
O4 La2 O13 76.0(3) 2_564 .
O4 La2 O2 144.56(19) 2_564 .
O13 La2 O2 105.0(2) . .
O4 La2 O5 93.18(19) 2_564 1_554
O13 La2 O5 74.7(3) . 1_554
O2 La2 O5 121.63(18) . 1_554
O4 La2 O4 92.22(14) 2_564 .
O13 La2 O4 83.4(3) . .
O2 La2 O4 53.52(18) . .
O5 La2 O4 155.42(19) 1_554 .
O4 La2 O11 66.8(2) 2_564 .
O13 La2 O11 124.7(3) . .
O2 La2 O11 129.1(2) . .
O5 La2 O11 68.4(2) 1_554 .
O4 La2 O11 135.2(2) . .
O4 La2 O7 146.43(18) 2_564 .
O13 La2 O7 89.1(3) . .
O2 La2 O7 68.07(17) . .
O5 La2 O7 53.58(17) 1_554 .
O4 La2 O7 116.04(17) . .
O11 La2 O7 100.02(19) . .
O4 La2 O12 113.2(2) 2_564 .
O13 La2 O12 146.1(3) . .
O2 La2 O12 86.1(2) . .
O5 La2 O12 72.2(2) 1_554 .
O4 La2 O12 126.8(2) . .
O11 La2 O12 46.9(2) . .
O7 La2 O12 65.08(17) . .
O4 La2 O11 72.2(2) 2_564 2_565
O13 La2 O11 129.9(3) . 2_565
O2 La2 O11 81.62(19) . 2_565
O5 La2 O11 143.53(18) 1_554 2_565
O4 La2 O11 60.59(18) . 2_565
O11 La2 O11 75.12(15) . 2_565
O7 La2 O11 136.46(19) . 2_565
O12 La2 O11 83.0(2) . 2_565
O4 La2 B2 119.0(2) 2_564 .
O13 La2 B2 91.0(3) . .
O2 La2 B2 27.3(2) . .
O5 La2 B2 140.8(2) 1_554 .
O4 La2 B2 26.8(2) . .
O11 La2 B2 142.4(3) . .
O7 La2 B2 90.7(2) . .
O12 La2 B2 109.9(3) . .
O11 La2 B2 72.5(2) 2_565 .
O3 B1 O2 109.2(6) . .
O3 B1 O10 111.5(6) . .
O2 B1 O10 109.6(7) . .
O3 B1 O1 112.4(7) . .
O2 B1 O1 105.4(6) . .
O10 B1 O1 108.6(6) . .
O4 B2 O5 124.7(8) . .
O4 B2 O2 115.4(8) . .
O5 B2 O2 119.9(8) . .
O4 B2 La2 60.9(4) . .
O5 B2 La2 168.8(7) . .
O2 B2 La2 56.0(4) . .
O3 B3 O5 111.3(6) . .
O3 B3 O7 109.4(7) . 1_556
O5 B3 O7 107.4(6) . 1_556
O3 B3 O6 109.7(6) . 4
O5 B3 O6 109.8(7) . 4
O7 B3 O6 109.3(6) 1_556 4
O3 B3 La1 50.8(4) . 1_556
O5 B3 La1 119.6(5) . 1_556
O7 B3 La1 59.0(4) 1_556 1_556
O6 B3 La1 130.6(5) 4 1_556
O1 B4 O8 123.3(8) . 4_455
O1 B4 O6 114.4(8) . .
O8 B4 O6 122.2(8) 4_455 .
O1 B4 La1 60.7(4) . .
O8 B4 La1 166.6(6) 4_455 .
O6 B4 La1 55.0(4) . .
O10 B5 O7 116.2(6) . .
O10 B5 O9 113.1(6) . .
O7 B5 O9 103.6(6) . .
O10 B5 O8 104.1(6) . .
O7 B5 O8 109.2(6) . .
O9 B5 O8 110.6(6) . .
O10 B5 La1 53.6(4) . 4
O7 B5 La1 124.4(5) . 4
O9 B5 La1 131.5(5) . 4
O8 B5 La1 50.8(3) . 4
O12 C1 O11 120.7(8) . .
O12 C1 C2 120.4(9) . .
O11 C1 C2 118.9(9) . .
C1 C2 H2A 109.5 . .
C1 C2 H2B 109.5 . .
H2A C2 H2B 109.5 . .
C1 C2 H2C 109.5 . .
H2A C2 H2C 109.5 . .
H2B C2 H2C 109.5 . .
O13 C3 O14 126.3(13) . .
O13 C3 C4 118.1(13) . .
O14 C3 C4 115.2(12) . .
C3 C4 H4A 109.5 . .
C3 C4 H4B 109.5 . .
H4A C4 H4B 109.5 . .
C3 C4 H4C 109.5 . .
H4A C4 H4C 109.5 . .
H4B C4 H4C 109.5 . .
B4 O1 B1 132.8(7) . .
B4 O1 La1 93.4(5) . .
B1 O1 La1 133.2(5) . .
B2 O2 B1 122.1(6) . .
B2 O2 La2 96.7(5) . .
B1 O2 La2 133.9(5) . .
B1 O3 B3 114.5(6) . .
B1 O3 La1 139.9(5) . 1_556
B3 O3 La1 102.3(4) . 1_556
B2 O4 La2 132.2(6) . 2_565
B2 O4 La2 92.3(5) . .
La2 O4 La2 118.6(2) 2_565 .
B2 O5 B3 119.5(7) . .
B2 O5 La2 130.0(5) . 1_556
B3 O5 La2 102.2(4) . 1_556
B4 O6 B3 124.1(7) . 4_454
B4 O6 La1 99.3(5) . .
B3 O6 La1 136.7(4) 4_454 .
B5 O7 B3 122.3(6) . 1_554
B5 O7 La2 130.2(4) . .
B3 O7 La2 96.8(4) 1_554 .
B5 O7 La1 95.7(4) . .
B3 O7 La1 93.2(4) 1_554 .
La2 O7 La1 113.09(19) . .
B4 O8 B5 119.6(6) 4_554 .
B4 O8 La1 129.2(5) 4_554 4
B5 O8 La1 101.4(4) . 4
B5 O9 La1 102.0(4) . .
B5 O9 H9A 109.5 . .
La1 O9 H9A 33.2 . .
B5 O10 B1 118.2(6) . .
B5 O10 La1 100.4(5) . 4
B1 O10 La1 133.9(5) . 4
C1 O11 La2 99.9(5) . .
C1 O11 La2 153.8(6) . 2_564
La2 O11 La2 100.9(2) . 2_564
C1 O12 La1 139.2(6) . .
C1 O12 La2 92.4(5) . .
La1 O12 La2 111.8(3) . .
C3 O13 La2 121.8(9) . .
C3 O14 La1 150.6(9) . 4

loop_
_geom_bond_atom_site_label_1
_geom_bond_atom_site_label_2
_geom_bond_distance
_geom_bond_site_symmetry_2
La1 O14 2.380(8) 4_454
La1 O3 2.499(5) 1_554
La1 O8 2.517(5) 4_454
La1 O9 2.547(6) .
La1 O6 2.553(6) .
La1 O10 2.606(6) 4_454
La1 O12 2.611(6) .
La1 O1 2.687(5) .
La1 O7 2.707(5) .
La1 B4 3.076(9) .
La1 B3 3.154(9) 1_554
La1 B5 3.184(9) 4_454
La2 O4 2.336(6) 2_564
La2 O13 2.448(9) .
La2 O2 2.500(5) .
La2 O5 2.569(6) 1_554
La2 O4 2.618(6) .
La2 O11 2.670(6) .
La2 O7 2.692(6) .
La2 O12 2.826(8) .
La2 O11 2.857(7) 2_565
La2 B2 2.993(9) .
B1 O3 1.456(10) .
B1 O2 1.471(10) .
B1 O10 1.476(11) .
B1 O1 1.477(10) .
B2 O4 1.349(12) .
B2 O5 1.370(11) .
B2 O2 1.380(11) .
B3 O3 1.464(10) .
B3 O5 1.470(10) .
B3 O7 1.475(10) 1_556
B3 O6 1.489(11) 4
B3 La1 3.154(9) 1_556
B4 O1 1.347(11) .
B4 O8 1.350(11) 4_455
B4 O6 1.353(11) .
B5 O10 1.419(10) .
B5 O7 1.463(10) .
B5 O9 1.482(10) .
B5 O8 1.515(11) .
B5 La1 3.184(9) 4
C1 O12 1.262(11) .
C1 O11 1.262(11) .
C1 C2 1.502(14) .
C2 H2A 0.9600 .
C2 H2B 0.9600 .
C2 H2C 0.9600 .
C3 O13 1.190(14) .
C3 O14 1.233(14) .
C3 C4 1.49(2) .
C4 H4A 0.9600 .
C4 H4B 0.9600 .
C4 H4C 0.9600 .
O3 La1 2.499(5) 1_556
O4 La2 2.336(6) 2_565
O5 La2 2.569(6) 1_556
O6 B3 1.489(11) 4_454
O7 B3 1.475(10) 1_554
O8 B4 1.350(11) 4_554
O8 La1 2.517(5) 4
O9 H9A 0.8200 .
O10 La1 2.606(6) 4
O11 La2 2.857(7) 2_564
O14 La1 2.380(8) 4
